data_9003928
loop_
_publ_author_name
'Martignago, F.'
'Andreozzi, G. B.'
'Dal Negro, A.'

_publ_section_title
;
 Thermodynamics and kinetics of cation ordering in natural and synthetic
 Mg(Al,Fe3+)2O4 spinels from in situ high-temperature X-ray diffraction
 Sample: 3dis, T = 650 C
;
_journal_name_full 'American Mineralogist'
_journal_page_first 306
_journal_page_last 312
_journal_paper_doi 10.2138/am.2006.1880
_journal_volume 91
_journal_year 2006
_chemical_compound_source 'Shishimsk Mountains, Urals, Russia'
_chemical_formula_sum 'Al1.923 Fe0.078 Mg0.991 O4'
_chemical_name_mineral Spinel
_space_group_IT_number 227
_symmetry_space_group_name_Hall '-F 4vw 2vw 3'
_symmetry_space_group_name_H-M 'F d -3 m :2'
_cell_angle_alpha 90
_cell_angle_beta 90
_cell_angle_gamma 90
_cell_length_a 8.1386
_cell_length_b 8.1386
_cell_length_c 8.1386
_cell_formula_units_Z 8
_cell_volume 539.075
_database_code_amcsd 0004052
_diffrn_ambient_temperature 923.15
_exptl_crystal_density_diffrn 3.557
_cod_original_sg_symbol_H-M 'F d 3 m'
_cod_original_formula_sum 'Mg.991 Al1.923 Fe.078 O4'
_cod_database_code 9003928

loop_
_space_group_symop_operation_xyz
x,y,z
x,1/2+y,1/2+z
1/2+x,y,1/2+z
1/2+x,1/2+y,z
3/4+z,1/2-x,1/4+y
3/4+z,-x,3/4+y
1/4+z,1/2-x,3/4+y
1/4+z,-x,1/4+y
3/4-y,1/2+z,1/4-x
3/4-y,+z,3/4-x
1/4-y,1/2+z,3/4-x
1/4-y,+z,1/4-x
3/4+x,1/2-y,1/4+z
3/4+x,-y,3/4+z
1/4+x,1/2-y,3/4+z
1/4+x,-y,1/4+z
3/4-z,1/2+x,1/4-y
3/4-z,+x,3/4-y
1/4-z,1/2+x,3/4-y
1/4-z,+x,1/4-y
3/4+y,1/2-z,1/4+x
3/4+y,-z,3/4+x
1/4+y,1/2-z,3/4+x
1/4+y,-z,1/4+x
3/4-x,1/2+y,1/4-z
3/4-x,+y,3/4-z
1/4-x,1/2+y,3/4-z
1/4-x,+y,1/4-z
1/2+x,3/4-z,1/4-y
1/2+x,1/4-z,3/4-y
+x,3/4-z,3/4-y
+x,1/4-z,1/4-y
1/2-z,3/4+y,1/4+x
1/2-z,1/4+y,3/4+x
-z,3/4+y,3/4+x
-z,1/4+y,1/4+x
1/2+y,3/4-x,1/4-z
1/2+y,1/4-x,3/4-z
+y,3/4-x,3/4-z
+y,1/4-x,1/4-z
1/2-x,3/4+z,1/4+y
1/2-x,1/4+z,3/4+y
-x,3/4+z,3/4+y
-x,1/4+z,1/4+y
1/2+z,3/4-y,1/4-x
1/2+z,1/4-y,3/4-x
+z,3/4-y,3/4-x
+z,1/4-y,1/4-x
1/2-y,3/4+x,1/4+z
1/2-y,1/4+x,3/4+z
-y,3/4+x,3/4+z
-y,1/4+x,1/4+z
x,1/2+z,1/2+y
x,+z,+y
1/2+x,1/2+z,+y
1/2+x,+z,1/2+y
-z,1/2-y,1/2-x
-z,-y,-x
1/2-z,1/2-y,-x
1/2-z,-y,1/2-x
y,1/2+x,1/2+z
y,+x,+z
1/2+y,1/2+x,+z
1/2+y,+x,1/2+z
-x,1/2-z,1/2-y
-x,-z,-y
1/2-x,1/2-z,-y
1/2-x,-z,1/2-y
z,1/2+y,1/2+x
z,+y,+x
1/2+z,1/2+y,+x
1/2+z,+y,1/2+x
-y,1/2-x,1/2-z
-y,-x,-z
1/2-y,1/2-x,-z
1/2-y,-x,1/2-z
3/4+z,1/4+x,1/2-y
3/4+z,3/4+x,-y
1/4+z,1/4+x,-y
1/4+z,3/4+x,1/2-y
3/4-y,1/4-z,1/2+x
3/4-y,3/4-z,+x
1/4-y,1/4-z,+x
1/4-y,3/4-z,1/2+x
3/4+x,1/4+y,1/2-z
3/4+x,3/4+y,-z
1/4+x,1/4+y,-z
1/4+x,3/4+y,1/2-z
3/4-z,1/4-x,1/2+y
3/4-z,3/4-x,+y
1/4-z,1/4-x,+y
1/4-z,3/4-x,1/2+y
3/4+y,1/4+z,1/2-x
3/4+y,3/4+z,-x
1/4+y,1/4+z,-x
1/4+y,3/4+z,1/2-x
3/4-x,1/4-y,1/2+z
3/4-x,3/4-y,+z
1/4-x,1/4-y,+z
1/4-x,3/4-y,1/2+z
-z,3/4+x,3/4+y
-z,1/4+x,1/4+y
1/2-z,3/4+x,1/4+y
1/2-z,1/4+x,3/4+y
y,3/4-z,3/4-x
y,1/4-z,1/4-x
1/2+y,3/4-z,1/4-x
1/2+y,1/4-z,3/4-x
-x,3/4+y,3/4+z
-x,1/4+y,1/4+z
1/2-x,3/4+y,1/4+z
1/2-x,1/4+y,3/4+z
z,3/4-x,3/4-y
z,1/4-x,1/4-y
1/2+z,3/4-x,1/4-y
1/2+z,1/4-x,3/4-y
-y,3/4+z,3/4+x
-y,1/4+z,1/4+x
1/2-y,3/4+z,1/4+x
1/2-y,1/4+z,3/4+x
x,3/4-y,3/4-z
x,1/4-y,1/4-z
1/2+x,3/4-y,1/4-z
1/2+x,1/4-y,3/4-z
1/4-x,1/2+z,3/4-y
1/4-x,+z,1/4-y
3/4-x,1/2+z,1/4-y
3/4-x,+z,3/4-y
1/4+z,1/2-y,3/4+x
1/4+z,-y,1/4+x
3/4+z,1/2-y,1/4+x
3/4+z,-y,3/4+x
1/4-y,1/2+x,3/4-z
1/4-y,+x,1/4-z
3/4-y,1/2+x,1/4-z
3/4-y,+x,3/4-z
1/4+x,1/2-z,3/4+y
1/4+x,-z,1/4+y
3/4+x,1/2-z,1/4+y
3/4+x,-z,3/4+y
1/4-z,1/2+y,3/4-x
1/4-z,+y,1/4-x
3/4-z,1/2+y,1/4-x
3/4-z,+y,3/4-x
1/4+y,1/2-x,3/4+z
1/4+y,-x,1/4+z
3/4+y,1/2-x,1/4+z
3/4+y,-x,3/4+z
3/4-x,3/4-z,y
3/4-x,1/4-z,1/2+y
1/4-x,3/4-z,1/2+y
1/4-x,1/4-z,y
3/4+z,3/4+y,-x
3/4+z,1/4+y,1/2-x
1/4+z,3/4+y,1/2-x
1/4+z,1/4+y,-x
3/4-y,3/4-x,z
3/4-y,1/4-x,1/2+z
1/4-y,3/4-x,1/2+z
1/4-y,1/4-x,z
3/4+x,3/4+z,-y
3/4+x,1/4+z,1/2-y
1/4+x,3/4+z,1/2-y
1/4+x,1/4+z,-y
3/4-z,3/4-y,x
3/4-z,1/4-y,1/2+x
1/4-z,3/4-y,1/2+x
1/4-z,1/4-y,x
3/4+y,3/4+x,-z
3/4+y,1/4+x,1/2-z
1/4+y,3/4+x,1/2-z
1/4+y,1/4+x,-z
-z,-x,-y
-z,1/2-x,1/2-y
1/2-z,-x,1/2-y
1/2-z,1/2-x,-y
y,z,x
y,1/2+z,1/2+x
1/2+y,z,1/2+x
1/2+y,1/2+z,x
-x,-y,-z
-x,1/2-y,1/2-z
1/2-x,-y,1/2-z
1/2-x,1/2-y,-z
z,x,y
z,1/2+x,1/2+y
1/2+z,x,1/2+y
1/2+z,1/2+x,y
-y,-z,-x
-y,1/2-z,1/2-x
1/2-y,-z,1/2-x
1/2-y,1/2-z,-x

loop_
_atom_site_label
_atom_site_fract_x
_atom_site_fract_y
_atom_site_fract_z
_atom_site_occupancy
_atom_site_U_iso_or_equiv
MgT 0.12500 0.12500 0.12500 0.74600 0.01230
AlT 0.12500 0.12500 0.12500 0.21400 0.01230
FeT 0.12500 0.12500 0.12500 0.03300 0.01230
AlM 0.50000 0.50000 0.50000 0.85450 0.01170
MgM 0.50000 0.50000 0.50000 0.12250 0.01170
FeM 0.50000 0.50000 0.50000 0.02250 0.01170
O 0.26206 0.26206 0.26206 1.00000 0.01490

loop_
_cod_related_entry_id
_cod_related_entry_database
_cod_related_entry_code
1 AMCSD 0004052
